data_4127075
loop_
_publ_author_name
'Xu, Shan'
'Zhang, Zhan-Ming'
'Xu, Bing'
'Liu, Bing'
'Liu, Yuanyuan'
'Zhang, Junliang'

_publ_section_title
;
 Enantioselective Regiodivergent Synthesis of Chiral Pyrrolidines with Two
 Quaternary Stereocenters via Ligand-Controlled Cop-per(I)-Catalyzed
 Asymmetric 1,3-Dipolar Cycloadditions.
;
_journal_name_full 'Journal of the American Chemical Society'
_journal_paper_doi 10.1021/jacs.7b12137
_journal_year 2018
_chemical_absolute_configuration ad
_chemical_formula_sum 'C22 H20 Br Cl F3 N O3'
_chemical_formula_weight 518.75
_chemical_name_systematic
; 
 ? 
;
_space_group_IT_number 5
_symmetry_cell_setting monoclinic
_symmetry_space_group_name_Hall 'C 2y'
_symmetry_space_group_name_H-M 'C 1 2 1'
_atom_sites_solution_hydrogens geom
_atom_sites_solution_primary direct
_atom_sites_solution_secondary difmap
_audit_creation_method SHELXL-97
_cell_angle_alpha 90.00
_cell_angle_beta 117.960(3)
_cell_angle_gamma 90.00
_cell_formula_units_Z 4
_cell_length_a 22.803(2)
_cell_length_b 8.0763(8)
_cell_length_c 13.3188(14)
_cell_measurement_reflns_used 3324
_cell_measurement_temperature 296(2)
_cell_measurement_theta_max 20.6
_cell_measurement_theta_min 2.72
_cell_volume 2166.5(4)
_computing_structure_refinement 'SHELXL-97 (Sheldrick, 2008)'
_computing_structure_solution 'SHELXS-97 (Sheldrick, 2008)'
_diffrn_ambient_temperature 296(2)
_diffrn_measured_fraction_theta_full 0.994
_diffrn_measured_fraction_theta_max 0.994
_diffrn_measurement_device_type 'Bruker Apex II CCD'
_diffrn_radiation_monochromator graphite
_diffrn_radiation_source 'fine-focus sealed tube'
_diffrn_radiation_type MoK\a
_diffrn_radiation_wavelength 0.71073
_diffrn_reflns_av_R_equivalents 0.0367
_diffrn_reflns_av_sigmaI/netI 0.0562
_diffrn_reflns_limit_h_max 25
_diffrn_reflns_limit_h_min -26
_diffrn_reflns_limit_k_max 9
_diffrn_reflns_limit_k_min -9
_diffrn_reflns_limit_l_max 15
_diffrn_reflns_limit_l_min -15
_diffrn_reflns_number 12660
_diffrn_reflns_theta_full 25.01
_diffrn_reflns_theta_max 25.01
_diffrn_reflns_theta_min 1.73
_exptl_absorpt_coefficient_mu 2.071
_exptl_absorpt_correction_T_max 0.6703
_exptl_absorpt_correction_T_min 0.4990
_exptl_absorpt_correction_type multi-scan
_exptl_absorpt_process_details sadabs
_exptl_crystal_colour colorless
_exptl_crystal_density_diffrn 1.590
_exptl_crystal_density_method 'not measured'
_exptl_crystal_description block
_exptl_crystal_F_000 1048
_exptl_crystal_size_max 0.39
_exptl_crystal_size_mid 0.27
_exptl_crystal_size_min 0.21
_refine_diff_density_max 0.231
_refine_diff_density_min -0.298
_refine_diff_density_rms 0.045
_refine_ls_abs_structure_details 'Flack H D (1983), Acta Cryst. A39, 876-881'
_refine_ls_abs_structure_Flack 0.022(9)
_refine_ls_extinction_method none
_refine_ls_goodness_of_fit_ref 1.055
_refine_ls_hydrogen_treatment constr
_refine_ls_matrix_type full
_refine_ls_number_parameters 280
_refine_ls_number_reflns 3487
_refine_ls_number_restraints 1
_refine_ls_restrained_S_all 1.055
_refine_ls_R_factor_all 0.0524
_refine_ls_R_factor_gt 0.0357
_refine_ls_shift/su_max 0.001
_refine_ls_shift/su_mean 0.000
_refine_ls_structure_factor_coef Fsqd
_refine_ls_weighting_details 'calc w=1/[\s^2^(Fo^2^)+(0.0369P)^2^+0.0786P] where P=(Fo^2^+2Fc^2^)/3'
_refine_ls_weighting_scheme calc
_refine_ls_wR_factor_gt 0.0787
_refine_ls_wR_factor_ref 0.0871
_reflns_number_gt 2806
_reflns_number_total 3487
_reflns_threshold_expression >2sigma(I)
_cod_data_source_file ja7b12137_si_002.cif
_cod_data_source_block z
_cod_depositor_comments
;
The following automatic conversions were performed:

'_symmetry_cell_setting' value 'Monoclinic' changed to 'monoclinic'
according to
/home/data/users/saulius/crontab/automatic-downloads/rss-feeds/ACS/lib/dictionaries/cif_core.dic
dictionary named 'cif_core.dic' version 2.4.2 from 2011-04-26.

Automatic conversion script
Id: cif_fix_values 4973 2017-02-22 13:04:09Z antanas 
;
_cod_original_cell_volume 2166.6(4)
_cod_original_sg_symbol_H-M C2
_cod_database_code 4127075

loop_
_symmetry_equiv_pos_as_xyz
'x, y, z'
'-x, y, -z'
'x+1/2, y+1/2, z'
'-x+1/2, y+1/2, -z'

loop_
_atom_site_label
_atom_site_type_symbol
_atom_site_fract_x
_atom_site_fract_y
_atom_site_fract_z
_atom_site_U_iso_or_equiv
_atom_site_adp_type
_atom_site_occupancy
_atom_site_symmetry_multiplicity
_atom_site_calc_flag
_atom_site_refinement_flags
Br1 Br 0.06582(2) 0.13782(6) 0.17938(4) 0.07809(19) Uani 1 1 d .
Cl1 Cl 0.52098(6) 0.1481(2) 0.17248(10) 0.0863(4) Uani 1 1 d .
F1 F 0.33703(11) -0.4469(3) 0.47328(15) 0.0534(6) Uani 1 1 d .
F2 F 0.41193(12) -0.6335(3) 0.52169(18) 0.0656(7) Uani 1 1 d .
F3 F 0.42767(10) -0.3949(3) 0.46938(17) 0.0628(7) Uani 1 1 d .
O1 O 0.34021(14) -0.9260(3) 0.4185(2) 0.0570(7) Uani 1 1 d .
O2 O 0.26700(14) -0.7735(4) 0.4445(2) 0.0587(7) Uani 1 1 d .
O3 O 0.31125(15) -0.4754(4) 0.0671(2) 0.0634(8) Uani 1 1 d .
N1 N 0.23367(14) -0.5934(4) 0.2570(2) 0.0467(8) Uani 1 1 d .
H1A H 0.2013 -0.6097 0.2719 0.056 Uiso 1 1 calc R
C1 C 0.19833(16) -0.3084(4) 0.1887(3) 0.0371(8) Uani 1 1 d .
C2 C 0.20278(18) -0.2411(5) 0.2887(3) 0.0461(9) Uani 1 1 d .
H2A H 0.2324 -0.2867 0.3584 0.055 Uiso 1 1 calc R
C3 C 0.1642(2) -0.1090(5) 0.2860(3) 0.0492(10) Uani 1 1 d .
H3A H 0.1674 -0.0660 0.3532 0.059 Uiso 1 1 calc R
C4 C 0.12064(18) -0.0405(5) 0.1831(3) 0.0474(9) Uani 1 1 d .
C5 C 0.11531(19) -0.1036(5) 0.0830(3) 0.0492(10) Uani 1 1 d .
H5A H 0.0856 -0.0574 0.0136 0.059 Uiso 1 1 calc R
C6 C 0.15456(18) -0.2359(5) 0.0869(3) 0.0444(9) Uani 1 1 d .
H6A H 0.1515 -0.2774 0.0195 0.053 Uiso 1 1 calc R
C7 C 0.23949(17) -0.4562(4) 0.1920(3) 0.0382(8) Uani 1 1 d .
H7A H 0.2241 -0.4941 0.1138 0.046 Uiso 1 1 calc R
C8 C 0.31566(15) -0.4187(4) 0.2453(3) 0.0384(8) Uani 1 1 d .
H8A H 0.3258 -0.3194 0.2928 0.046 Uiso 1 1 calc R
C9 C 0.35142(17) -0.5711(4) 0.3227(3) 0.0396(8) Uani 1 1 d .
C10 C 0.29161(18) -0.6983(4) 0.2926(3) 0.0417(9) Uani 1 1 d .
C11 C 0.33478(18) -0.3885(4) 0.1515(3) 0.0435(9) Uani 1 1 d .
C12 C 0.38088(18) -0.2511(5) 0.1603(3) 0.0437(9) Uani 1 1 d .
C13 C 0.38653(19) -0.2105(5) 0.0634(3) 0.0470(9) Uani 1 1 d .
H13A H 0.3610 -0.2665 -0.0044 0.056 Uiso 1 1 calc R
C14 C 0.4297(2) -0.0881(5) 0.0676(4) 0.0512(10) Uani 1 1 d .
H14A H 0.4331 -0.0605 0.0027 0.061 Uiso 1 1 calc R
C15 C 0.4674(2) -0.0073(5) 0.1678(4) 0.0539(10) Uani 1 1 d .
C16 C 0.46305(19) -0.0454(6) 0.2654(4) 0.0544(10) Uani 1 1 d .
H16A H 0.4893 0.0099 0.3331 0.065 Uiso 1 1 calc R
C17 C 0.41956(19) -0.1658(5) 0.2610(3) 0.0504(10) Uani 1 1 d .
H17A H 0.4158 -0.1909 0.3259 0.061 Uiso 1 1 calc R
C18 C 0.2827(2) -0.8152(5) 0.1966(3) 0.0545(11) Uani 1 1 d .
H18A H 0.2467 -0.8898 0.1811 0.082 Uiso 1 1 calc R
H18B H 0.3228 -0.8773 0.2187 0.082 Uiso 1 1 calc R
H18C H 0.2730 -0.7520 0.1296 0.082 Uiso 1 1 calc R
C19 C 0.4094(2) -0.6433(6) 0.3081(4) 0.0582(11) Uani 1 1 d .
H19A H 0.4432 -0.5606 0.3272 0.087 Uiso 1 1 calc R
H19B H 0.3937 -0.6772 0.2306 0.087 Uiso 1 1 calc R
H19C H 0.4276 -0.7372 0.3573 0.087 Uiso 1 1 calc R
C20 C 0.2975(2) -0.8011(4) 0.3946(3) 0.0452(9) Uani 1 1 d .
C21 C 0.3507(2) -1.0204(6) 0.5178(3) 0.0663(13) Uani 1 1 d .
H21A H 0.3815 -1.1086 0.5293 0.099 Uiso 1 1 calc R
H21B H 0.3093 -1.0660 0.5068 0.099 Uiso 1 1 calc R
H21C H 0.3685 -0.9493 0.5832 0.099 Uiso 1 1 calc R
C22 C 0.3809(2) -0.5130(5) 0.4461(3) 0.0484(10) Uani 1 1 d .

loop_
_atom_site_aniso_label
_atom_site_aniso_U_11
_atom_site_aniso_U_22
_atom_site_aniso_U_33
_atom_site_aniso_U_23
_atom_site_aniso_U_13
_atom_site_aniso_U_12
Br1 0.0766(3) 0.0645(3) 0.0981(3) 0.0112(3) 0.0450(3) 0.0281(3)
Cl1 0.0687(7) 0.0793(8) 0.1111(9) 0.0174(9) 0.0423(6) -0.0251(8)
F1 0.0578(14) 0.0607(13) 0.0432(11) -0.0043(10) 0.0248(11) -0.0003(12)
F2 0.0570(16) 0.0658(15) 0.0514(13) 0.0094(12) 0.0066(12) 0.0009(12)
F3 0.0486(13) 0.0678(19) 0.0595(12) -0.0074(11) 0.0148(10) -0.0208(12)
O1 0.0613(19) 0.0453(16) 0.0612(16) 0.0084(13) 0.0259(15) 0.0093(14)
O2 0.0676(19) 0.0613(18) 0.0562(16) 0.0031(14) 0.0364(15) 0.0034(15)
O3 0.081(2) 0.0670(19) 0.0598(16) -0.0220(15) 0.0479(16) -0.0241(16)
N1 0.0338(17) 0.047(2) 0.0642(19) 0.0083(15) 0.0271(16) -0.0018(15)
C1 0.0302(19) 0.044(2) 0.0392(18) -0.0011(15) 0.0176(16) -0.0061(15)
C2 0.039(2) 0.057(2) 0.039(2) 0.0009(17) 0.0160(17) 0.0083(18)
C3 0.046(2) 0.054(2) 0.054(2) -0.001(2) 0.028(2) 0.004(2)
C4 0.036(2) 0.044(2) 0.067(3) 0.0060(19) 0.028(2) 0.0037(17)
C5 0.046(2) 0.050(2) 0.047(2) 0.0099(18) 0.0177(18) 0.0022(19)
C6 0.051(2) 0.046(2) 0.0385(19) 0.0038(17) 0.0226(18) -0.0050(19)
C7 0.035(2) 0.042(2) 0.0366(17) -0.0037(16) 0.0160(16) -0.0042(17)
C8 0.034(2) 0.045(2) 0.0413(18) -0.0052(15) 0.0218(15) -0.0031(15)
C9 0.033(2) 0.042(2) 0.0433(19) -0.0024(16) 0.0182(16) -0.0016(17)
C10 0.038(2) 0.041(2) 0.045(2) -0.0036(16) 0.0186(17) -0.0039(17)
C11 0.052(2) 0.038(2) 0.0465(19) -0.0080(17) 0.0287(17) -0.0024(18)
C12 0.039(2) 0.045(2) 0.052(2) 0.0018(18) 0.0260(19) 0.0031(17)
C13 0.044(2) 0.049(2) 0.051(2) 0.0008(18) 0.0253(19) 0.0050(19)
C14 0.051(3) 0.050(2) 0.060(2) 0.014(2) 0.033(2) 0.005(2)
C15 0.041(2) 0.046(2) 0.081(3) 0.014(2) 0.034(2) 0.0025(19)
C16 0.043(2) 0.056(2) 0.065(3) -0.005(2) 0.025(2) -0.008(2)
C17 0.047(2) 0.055(2) 0.057(2) -0.002(2) 0.030(2) -0.007(2)
C18 0.060(2) 0.053(3) 0.052(2) -0.0050(18) 0.0266(19) -0.001(2)
C19 0.038(2) 0.065(3) 0.071(3) 0.001(2) 0.024(2) 0.004(2)
C20 0.048(2) 0.036(2) 0.047(2) -0.0037(16) 0.018(2) -0.0053(17)
C21 0.077(3) 0.052(3) 0.058(3) 0.015(2) 0.022(2) 0.007(2)
C22 0.042(2) 0.048(2) 0.049(2) 0.0062(18) 0.0156(19) -0.0012(19)

loop_
_atom_type_symbol
_atom_type_description
_atom_type_scat_dispersion_real
_atom_type_scat_dispersion_imag
_atom_type_scat_source
C C 0.0033 0.0016 'International Tables Vol C Tables 4.2.6.8 and 6.1.1.4'
H H 0.0000 0.0000 'International Tables Vol C Tables 4.2.6.8 and 6.1.1.4'
N N 0.0061 0.0033 'International Tables Vol C Tables 4.2.6.8 and 6.1.1.4'
O O 0.0106 0.0060 'International Tables Vol C Tables 4.2.6.8 and 6.1.1.4'
F F 0.0171 0.0103 'International Tables Vol C Tables 4.2.6.8 and 6.1.1.4'
Cl Cl 0.1484 0.1585 'International Tables Vol C Tables 4.2.6.8 and 6.1.1.4'
Br Br -0.2901 2.4595 'International Tables Vol C Tables 4.2.6.8 and 6.1.1.4'

loop_
_geom_angle_atom_site_label_1
_geom_angle_atom_site_label_2
_geom_angle_atom_site_label_3
_geom_angle
C20 O1 C21 114.1(3)
C10 N1 C7 108.5(3)
C10 N1 H1A 125.7
C7 N1 H1A 125.7
C6 C1 C2 117.8(3)
C6 C1 C7 121.2(3)
C2 C1 C7 121.0(3)
C3 C2 C1 121.2(3)
C3 C2 H2A 119.4
C1 C2 H2A 119.4
C2 C3 C4 119.6(3)
C2 C3 H3A 120.2
C4 C3 H3A 120.2
C3 C4 C5 120.7(3)
C3 C4 Br1 119.4(3)
C5 C4 Br1 119.9(3)
C6 C5 C4 119.2(3)
C6 C5 H5A 120.4
C4 C5 H5A 120.4
C5 C6 C1 121.6(3)
C5 C6 H6A 119.2
C1 C6 H6A 119.2
N1 C7 C1 113.1(3)
N1 C7 C8 105.6(3)
C1 C7 C8 113.8(3)
N1 C7 H7A 108.0
C1 C7 H7A 108.0
C8 C7 H7A 108.0
C11 C8 C9 113.9(3)
C11 C8 C7 110.0(3)
C9 C8 C7 105.7(3)
C11 C8 H8A 109.0
C9 C8 H8A 109.0
C7 C8 H8A 109.0
C22 C9 C19 106.4(3)
C22 C9 C8 107.3(3)
C19 C9 C8 115.3(3)
C22 C9 C10 111.0(3)
C19 C9 C10 114.0(3)
C8 C9 C10 102.7(3)
N1 C10 C18 110.2(3)
N1 C10 C20 107.0(3)
C18 C10 C20 109.1(3)
N1 C10 C9 104.2(3)
C18 C10 C9 111.7(3)
C20 C10 C9 114.4(3)
O3 C11 C12 119.4(3)
O3 C11 C8 119.6(3)
C12 C11 C8 121.1(3)
C17 C12 C13 118.9(4)
C17 C12 C11 123.2(3)
C13 C12 C11 117.9(3)
C14 C13 C12 120.4(4)
C14 C13 H13A 119.8
C12 C13 H13A 119.8
C15 C14 C13 119.5(4)
C15 C14 H14A 120.3
C13 C14 H14A 120.3
C14 C15 C16 121.4(4)
C14 C15 Cl1 119.4(3)
C16 C15 Cl1 119.2(3)
C17 C16 C15 119.1(4)
C17 C16 H16A 120.4
C15 C16 H16A 120.4
C16 C17 C12 120.7(4)
C16 C17 H17A 119.6
C12 C17 H17A 119.6
C10 C18 H18A 109.5
C10 C18 H18B 109.5
H18A C18 H18B 109.5
C10 C18 H18C 109.5
H18A C18 H18C 109.5
H18B C18 H18C 109.5
C9 C19 H19A 109.5
C9 C19 H19B 109.5
H19A C19 H19B 109.5
C9 C19 H19C 109.5
H19A C19 H19C 109.5
H19B C19 H19C 109.5
O2 C20 O1 124.2(4)
O2 C20 C10 124.1(4)
O1 C20 C10 111.7(3)
O1 C21 H21A 109.5
O1 C21 H21B 109.5
H21A C21 H21B 109.5
O1 C21 H21C 109.5
H21A C21 H21C 109.5
H21B C21 H21C 109.5
F1 C22 F2 106.8(3)
F1 C22 F3 105.6(3)
F2 C22 F3 104.9(3)
F1 C22 C9 114.2(3)
F2 C22 C9 113.3(3)
F3 C22 C9 111.3(3)

loop_
_geom_bond_atom_site_label_1
_geom_bond_atom_site_label_2
_geom_bond_distance
Br1 C4 1.892(4)
Cl1 C15 1.732(4)
F1 C22 1.325(4)
F2 C22 1.339(4)
F3 C22 1.354(4)
O1 C20 1.333(4)
O1 C21 1.445(5)
O2 C20 1.187(4)
O3 C11 1.216(4)
N1 C10 1.449(5)
N1 C7 1.449(4)
N1 H1A 0.8600
C1 C6 1.381(5)
C1 C2 1.398(5)
C1 C7 1.506(5)
C2 C3 1.373(5)
C2 H2A 0.9300
C3 C4 1.375(5)
C3 H3A 0.9300
C4 C5 1.379(5)
C5 C6 1.379(5)
C5 H5A 0.9300
C6 H6A 0.9300
C7 C8 1.567(5)
C7 H7A 0.9800
C8 C11 1.524(5)
C8 C9 1.566(5)
C8 H8A 0.9800
C9 C22 1.530(5)
C9 C19 1.539(5)
C9 C10 1.601(5)
C10 C18 1.524(5)
C10 C20 1.542(5)
C11 C12 1.495(5)
C12 C17 1.393(5)
C12 C13 1.395(5)
C13 C14 1.378(5)
C13 H13A 0.9300
C14 C15 1.368(6)
C14 H14A 0.9300
C15 C16 1.384(6)
C16 C17 1.370(5)
C16 H16A 0.9300
C17 H17A 0.9300
C18 H18A 0.9600
C18 H18B 0.9600
C18 H18C 0.9600
C19 H19A 0.9600
C19 H19B 0.9600
C19 H19C 0.9600
C21 H21A 0.9600
C21 H21B 0.9600
C21 H21C 0.9600

loop_
_geom_torsion_atom_site_label_1
_geom_torsion_atom_site_label_2
_geom_torsion_atom_site_label_3
_geom_torsion_atom_site_label_4
_geom_torsion
C6 C1 C2 C3 1.0(5)
C7 C1 C2 C3 -178.4(3)
C1 C2 C3 C4 -0.5(6)
C2 C3 C4 C5 0.2(6)
C2 C3 C4 Br1 178.3(3)
C3 C4 C5 C6 -0.4(5)
Br1 C4 C5 C6 -178.6(3)
C4 C5 C6 C1 1.0(5)
C2 C1 C6 C5 -1.3(5)
C7 C1 C6 C5 178.1(3)
C10 N1 C7 C1 -157.9(3)
C10 N1 C7 C8 -32.8(3)
C6 C1 C7 N1 -127.6(3)
C2 C1 C7 N1 51.8(4)
C6 C1 C7 C8 111.8(3)
C2 C1 C7 C8 -68.8(4)
N1 C7 C8 C11 137.0(3)
C1 C7 C8 C11 -98.3(3)
N1 C7 C8 C9 13.6(3)
C1 C7 C8 C9 138.3(3)
C11 C8 C9 C22 130.0(3)
C7 C8 C9 C22 -109.1(3)
C11 C8 C9 C19 11.8(4)
C7 C8 C9 C19 132.6(3)
C11 C8 C9 C10 -112.9(3)
C7 C8 C9 C10 8.0(3)
C7 N1 C10 C18 -82.0(3)
C7 N1 C10 C20 159.5(3)
C7 N1 C10 C9 38.0(3)
C22 C9 C10 N1 87.3(3)
C19 C9 C10 N1 -152.5(3)
C8 C9 C10 N1 -27.0(3)
C22 C9 C10 C18 -153.7(3)
C19 C9 C10 C18 -33.6(4)
C8 C9 C10 C18 91.9(3)
C22 C9 C10 C20 -29.2(4)
C19 C9 C10 C20 91.0(4)
C8 C9 C10 C20 -143.5(3)
C9 C8 C11 O3 77.2(4)
C7 C8 C11 O3 -41.3(4)
C9 C8 C11 C12 -104.3(4)
C7 C8 C11 C12 137.3(3)
O3 C11 C12 C17 -167.6(4)
C8 C11 C12 C17 13.8(5)
O3 C11 C12 C13 10.4(5)
C8 C11 C12 C13 -168.2(3)
C17 C12 C13 C14 -0.1(5)
C11 C12 C13 C14 -178.2(3)
C12 C13 C14 C15 0.6(6)
C13 C14 C15 C16 -0.3(6)
C13 C14 C15 Cl1 -179.3(3)
C14 C15 C16 C17 -0.5(6)
Cl1 C15 C16 C17 178.5(3)
C15 C16 C17 C12 1.0(6)
C13 C12 C17 C16 -0.8(6)
C11 C12 C17 C16 177.3(4)
C21 O1 C20 O2 -4.6(5)
C21 O1 C20 C10 176.4(3)
N1 C10 C20 O2 -12.4(5)
C18 C10 C20 O2 -131.6(4)
C9 C10 C20 O2 102.5(4)
N1 C10 C20 O1 166.6(3)
C18 C10 C20 O1 47.4(4)
C9 C10 C20 O1 -78.6(4)
C19 C9 C22 F1 -180.0(3)
C8 C9 C22 F1 56.1(4)
C10 C9 C22 F1 -55.4(4)
C19 C9 C22 F2 -57.4(4)
C8 C9 C22 F2 178.7(3)
C10 C9 C22 F2 67.2(4)
C19 C9 C22 F3 60.6(4)
C8 C9 C22 F3 -63.3(4)
C10 C9 C22 F3 -174.8(3)
